data_4069066
loop_
_publ_author_name
'Arezki, Anusch'
'Brul\'e, Emilie'
'Jaouen, G\'erard'

_publ_section_title
;
 Synthesis of the First Ferrocenyl Derivatives of Curcuminoids
;
_journal_issue 6
_journal_name_full Organometallics
_journal_page_first 1606
_journal_paper_doi 10.1021/om900003g
_journal_volume 28
_journal_year 2009
_chemical_formula_moiety 'C36 H34 Fe1 O7'
_chemical_formula_sum 'C36 H34 Fe O7'
_chemical_formula_weight 634.51
_space_group_IT_number 2
_symmetry_cell_setting triclinic
_symmetry_space_group_name_Hall '-P 1'
_symmetry_space_group_name_H-M 'P -1'
_atom_sites_solution_hydrogens geom
_atom_sites_solution_primary direct
_cell_angle_alpha 90.968(15)
_cell_angle_beta 106.858(15)
_cell_angle_gamma 107.403(12)
_cell_formula_units_Z 2
_cell_length_a 10.3827(14)
_cell_length_b 10.428(2)
_cell_length_c 15.760(4)
_cell_measurement_reflns_used 36
_cell_measurement_temperature 200
_cell_measurement_theta_max 17
_cell_measurement_theta_min 3
_cell_volume 1548.2(6)
_computing_cell_refinement 'DENZO/SCALEPACK (Otwinowski & Minor, 1997)'
_computing_data_collection 'COLLECT (Nonius, 1997-2001).'
_computing_data_reduction 'DENZO/SCALEPACK (Otwinowski & Minor, 1997)'
_computing_molecular_graphics 'CAMERON (Watkin et al., 1996)'
_computing_publication_material 'CRYSTALS (Betteridge et al., 2003)'
_computing_structure_refinement 'CRYSTALS (Betteridge et al., 2003)'
_computing_structure_solution 'SHELXS 86 (Sheldrick, 1986)'
_diffrn_ambient_temperature 200
_diffrn_measured_fraction_theta_full 0.987
_diffrn_measured_fraction_theta_max 0.983
_diffrn_measurement_device 'Nonius KappaCCD'
_diffrn_measurement_device_type Area
_diffrn_measurement_method '\f & \w scans'
_diffrn_radiation_monochromator graphite
_diffrn_radiation_type 'Mo K\a'
_diffrn_radiation_wavelength 0.71073
_diffrn_reflns_av_R_equivalents 0.036
_diffrn_reflns_limit_h_max 13
_diffrn_reflns_limit_h_min -11
_diffrn_reflns_limit_k_max 13
_diffrn_reflns_limit_k_min -13
_diffrn_reflns_limit_l_max 20
_diffrn_reflns_limit_l_min -20
_diffrn_reflns_number 13367
_diffrn_reflns_theta_full 25.025
_diffrn_reflns_theta_max 27.500
_diffrn_reflns_theta_min 2.594
_diffrn_standards_number 0
_exptl_absorpt_coefficient_mu 0.536
_exptl_absorpt_correction_T_max 0.97
_exptl_absorpt_correction_T_min 0.93
_exptl_absorpt_correction_type multi-scan
_exptl_absorpt_process_details 'SADABS (Siemens, 1996)'
_exptl_crystal_colour red
_exptl_crystal_density_diffrn 1.361
_exptl_crystal_density_method 'not measured'
_exptl_crystal_description stick
_exptl_crystal_F_000 664
_exptl_crystal_size_max 0.15
_exptl_crystal_size_mid 0.08
_exptl_crystal_size_min 0.06
_refine_diff_density_max 0.70
_refine_diff_density_min -0.73
_refine_ls_extinction_method None
_refine_ls_goodness_of_fit_ref 0.9746
_refine_ls_hydrogen_treatment refU
_refine_ls_matrix_type full
_refine_ls_number_parameters 398
_refine_ls_number_reflns 6990
_refine_ls_number_restraints 0
_refine_ls_R_factor_all 0.0807
_refine_ls_R_factor_gt 0.0467
_refine_ls_shift/su_max 0.000458
_refine_ls_structure_factor_coef Fsqd
_refine_ls_weighting_details
;
 Method= Modified Sheldrick 
 w=1/[\s^2^(F^2^) + ( 0.06P)^2^ + 0.60P] 
 ,where P=(max(Fo^2^,0) + 2Fc^2^)/3 
;
_refine_ls_weighting_scheme calc
_refine_ls_wR_factor_all 0.1204
_refine_ls_wR_factor_gt 0.1040
_refine_ls_wR_factor_ref 0.1204
_reflns_limit_h_max 12
_reflns_limit_h_min -13
_reflns_limit_k_max 13
_reflns_limit_k_min -13
_reflns_limit_l_max 20
_reflns_limit_l_min 0
_reflns_number_gt 4801
_reflns_number_total 7001
_reflns_threshold_expression I>2.0\s(I)
_oxford_refine_ls_r_factor_ref 0.0807
_oxford_reflns_number_all 6990
_oxford_reflns_threshold_expression_ref I>-10.0\s(I)
_cod_data_source_file om900003g_si_002.cif
_cod_data_source_block 1
_cod_depositor_comments
;
The following automatic conversions were performed:

'_refine_ls_hydrogen_treatment' value 'refu' changed to 'refU'
according to /home/saulius/struct/CIF-dictionaries/cif_core.dic
dictionary named 'cif_core.dic' version 2.4.2 from 2011-04-26.

Automatic conversion script
Id: cif_fix_values 1715 2011-07-08 13:25:40Z adriana 
;
_cod_original_cell_volume 1548.3(6)
_cod_original_sg_symbol_H-M 'P -1 '
_cod_original_formula_sum 'C36 H34 Fe1 O7'
_cod_database_code 4069066

loop_
_symmetry_equiv_pos_as_xyz
x,y,z
-x,-y,-z

loop_
_atom_site_label
_atom_site_type_symbol
_atom_site_fract_x
_atom_site_fract_y
_atom_site_fract_z
_atom_site_U_iso_or_equiv
_atom_site_occupancy
_atom_site_adp_type
Fe1 Fe 0.10899(4) -0.06432(4) 0.32433(2) 0.0275 1.0000 Uani
O1 O 0.61414(19) 0.60127(16) 0.66843(11) 0.0327 1.0000 Uani
O2 O 0.74186(18) 0.58962(15) 0.56219(10) 0.0278 1.0000 Uani
O3 O 1.0981(2) 0.5000(2) 0.24321(12) 0.0445 1.0000 Uani
O4 O 0.7099(2) 0.08833(18) 0.19499(11) 0.0390 1.0000 Uani
O5 O 0.36801(18) -0.04322(16) 0.55007(11) 0.0296 1.0000 Uani
O6 O 0.2641(2) 0.1454(2) 0.95049(13) 0.0507 1.0000 Uani
O7 O 0.2722(3) 0.5983(2) 1.01457(14) 0.0613 1.0000 Uani
C1 C 0.8007(3) 0.4524(2) 0.43292(14) 0.0237 1.0000 Uani
C2 C 0.7040(3) 0.3894(2) 0.47243(14) 0.0244 1.0000 Uani
C3 C 0.6752(2) 0.4607(2) 0.54307(14) 0.0217 1.0000 Uani
C4 C 0.5752(2) 0.3919(2) 0.58695(14) 0.0227 1.0000 Uani
C5 C 0.5529(3) 0.4696(2) 0.65364(15) 0.0250 1.0000 Uani
C6 C 0.4706(3) 0.4100(2) 0.71354(15) 0.0273 1.0000 Uani
C7 C 0.4445(3) 0.4880(3) 0.77085(15) 0.0295 1.0000 Uani
C8 C 0.8339(3) 0.3928(2) 0.35960(14) 0.0238 1.0000 Uani
C9 C 0.7505(3) 0.2624(2) 0.31473(15) 0.0285 1.0000 Uani
C10 C 0.7869(3) 0.2122(2) 0.24603(15) 0.0297 1.0000 Uani
C11 C 0.9049(3) 0.2864(3) 0.22080(16) 0.0324 1.0000 Uani
C12 C 0.9830(3) 0.4153(3) 0.26365(16) 0.0321 1.0000 Uani
C13 C 0.9486(3) 0.4692(2) 0.33307(15) 0.0290 1.0000 Uani
C14 C 0.3776(3) 0.4452(3) 0.84147(15) 0.0296 1.0000 Uani
C15 C 0.3560(3) 0.5457(3) 0.89165(16) 0.0346 1.0000 Uani
C16 C 0.2991(3) 0.5094(3) 0.96105(17) 0.0397 1.0000 Uani
C17 C 0.2661(3) 0.3756(3) 0.98231(17) 0.0417 1.0000 Uani
C18 C 0.2881(3) 0.2778(3) 0.93337(16) 0.0357 1.0000 Uani
C19 C 0.3418(3) 0.3115(3) 0.86120(16) 0.0325 1.0000 Uani
C20 C 0.5015(2) 0.2446(2) 0.56321(14) 0.0224 1.0000 Uani
C21 C 0.3606(2) 0.1820(2) 0.54490(14) 0.0233 1.0000 Uani
C22 C 0.2982(2) 0.0330(2) 0.52048(14) 0.0224 1.0000 Uani
C23 C 0.1510(3) -0.0210(2) 0.45918(14) 0.0247 1.0000 Uani
C24 C 0.0751(3) -0.1623(2) 0.43164(16) 0.0285 1.0000 Uani
C25 C -0.0572(3) -0.1740(2) 0.36705(17) 0.0322 1.0000 Uani
C26 C -0.0656(3) -0.0418(3) 0.35301(17) 0.0343 1.0000 Uani
C27 C 0.0620(3) 0.0537(2) 0.40924(16) 0.0293 1.0000 Uani
C28 C 0.2139(4) 0.0633(3) 0.25097(18) 0.0467 1.0000 Uani
C29 C 0.2977(3) -0.0153(3) 0.29588(18) 0.0459 1.0000 Uani
C30 C 0.2218(3) -0.1542(3) 0.26718(18) 0.0442 1.0000 Uani
C31 C 0.0880(3) -0.1619(3) 0.20391(18) 0.0447 1.0000 Uani
C32 C 0.0829(3) -0.0279(3) 0.19423(17) 0.0458 1.0000 Uani
C10' C 0.5770(3) 0.0172(3) 0.2092(2) 0.0485 1.0000 Uani
C12' C 1.1256(3) 0.4590(4) 0.16476(19) 0.0542 1.0000 Uani
C16' C 0.3253(4) 0.7381(4) 1.00832(19) 0.0535 1.0000 Uani
C18' C 0.2196(4) 0.1087(4) 1.0273(2) 0.0639 1.0000 Uani
H1 H 0.6822 0.6172 0.6398 0.0468(14) 0.5000 Uiso
H2 H 0.6948 0.6212 0.5954 0.0468(14) 0.5000 Uiso
H11 H 0.8529 0.5447 0.4544 0.0468(14) 1.0000 Uiso
H21 H 0.6530 0.2960 0.4545 0.0468(14) 1.0000 Uiso
H61 H 0.4354 0.3143 0.7115 0.0468(14) 1.0000 Uiso
H71 H 0.4726 0.5821 0.7656 0.0468(14) 1.0000 Uiso
H91 H 0.6710 0.2104 0.3312 0.0468(14) 1.0000 Uiso
H111 H 0.9303 0.2490 0.1750 0.0468(14) 1.0000 Uiso
H131 H 1.0033 0.5576 0.3623 0.0468(14) 1.0000 Uiso
H151 H 0.3804 0.6368 0.8785 0.0468(14) 1.0000 Uiso
H171 H 0.2289 0.3526 1.0303 0.0468(14) 1.0000 Uiso
H191 H 0.3538 0.2436 0.8263 0.0468(14) 1.0000 Uiso
H201 H 0.5586 0.1892 0.5607 0.0468(14) 1.0000 Uiso
H211 H 0.3005 0.2339 0.5477 0.0468(14) 1.0000 Uiso
H241 H 0.1076 -0.2354 0.4529 0.0468(14) 1.0000 Uiso
H251 H -0.1283 -0.2566 0.3382 0.0468(14) 1.0000 Uiso
H261 H -0.1431 -0.0209 0.3129 0.0468(14) 1.0000 Uiso
H271 H 0.0850 0.1495 0.4132 0.0468(14) 1.0000 Uiso
H281 H 0.2401 0.1594 0.2575 0.0468(14) 1.0000 Uiso
H291 H 0.3899 0.0201 0.3382 0.0468(14) 1.0000 Uiso
H301 H 0.2535 -0.2291 0.2865 0.0468(14) 1.0000 Uiso
H311 H 0.0148 -0.2427 0.1735 0.0468(14) 1.0000 Uiso
H321 H 0.0064 -0.0029 0.1566 0.0468(14) 1.0000 Uiso
H101' H 0.5335 -0.0655 0.1712 0.0468(14) 1.0000 Uiso
H102' H 0.5937 -0.0008 0.2697 0.0468(14) 1.0000 Uiso
H103' H 0.5161 0.0715 0.1963 0.0468(14) 1.0000 Uiso
H121' H 1.2069 0.5250 0.1579 0.0468(14) 1.0000 Uiso
H122' H 1.1428 0.3745 0.1704 0.0468(14) 1.0000 Uiso
H123' H 1.0461 0.4504 0.1140 0.0468(14) 1.0000 Uiso
H161' H 0.2997 0.7875 1.0482 0.0468(14) 1.0000 Uiso
H162' H 0.4259 0.7651 1.0231 0.0468(14) 1.0000 Uiso
H163' H 0.2864 0.7559 0.9489 0.0468(14) 1.0000 Uiso
H181' H 0.2065 0.0149 1.0318 0.0468(14) 1.0000 Uiso
H182' H 0.2898 0.1601 1.0794 0.0468(14) 1.0000 Uiso
H183' H 0.1325 0.1253 1.0211 0.0468(14) 1.0000 Uiso

loop_
_atom_site_aniso_label
_atom_site_aniso_U_11
_atom_site_aniso_U_22
_atom_site_aniso_U_33
_atom_site_aniso_U_23
_atom_site_aniso_U_13
_atom_site_aniso_U_12
Fe1 0.0241(2) 0.0295(2) 0.02440(18) 0.00292(14) 0.00602(14) 0.00335(15)
O1 0.0391(11) 0.0222(9) 0.0370(9) -0.0032(7) 0.0203(9) 0.0021(8)
O2 0.0311(10) 0.0192(8) 0.0322(9) -0.0005(7) 0.0157(8) 0.0013(7)
O3 0.0359(12) 0.0603(13) 0.0370(10) 0.0022(9) 0.0231(9) 0.0034(10)
O4 0.0402(12) 0.0342(10) 0.0361(10) -0.0113(8) 0.0105(9) 0.0045(9)
O5 0.0270(10) 0.0229(8) 0.0333(9) 0.0054(7) 0.0052(8) 0.0037(7)
O6 0.0652(15) 0.0469(12) 0.0418(11) 0.0104(10) 0.0283(11) 0.0089(11)
O7 0.0876(19) 0.0637(15) 0.0523(13) -0.0017(11) 0.0437(13) 0.0316(14)
C1 0.0254(13) 0.0207(11) 0.0239(11) 0.0023(9) 0.0092(10) 0.0042(10)
C2 0.0274(13) 0.0224(12) 0.0214(11) 0.0012(9) 0.0078(10) 0.0050(10)
C3 0.0213(12) 0.0211(12) 0.0207(11) 0.0038(9) 0.0048(9) 0.0056(10)
C4 0.0216(13) 0.0242(12) 0.0199(11) 0.0029(9) 0.0058(9) 0.0044(10)
C5 0.0232(13) 0.0275(13) 0.0233(11) 0.0013(10) 0.0064(10) 0.0075(10)
C6 0.0256(13) 0.0311(13) 0.0241(12) 0.0024(10) 0.0094(10) 0.0056(11)
C7 0.0281(14) 0.0358(14) 0.0260(12) 0.0040(11) 0.0110(11) 0.0095(11)
C8 0.0253(13) 0.0265(12) 0.0199(11) 0.0032(9) 0.0067(10) 0.0087(10)
C9 0.0328(15) 0.0261(13) 0.0282(12) 0.0055(10) 0.0132(11) 0.0077(11)
C10 0.0350(15) 0.0290(13) 0.0247(12) 0.0008(10) 0.0057(11) 0.0130(12)
C11 0.0333(15) 0.0433(16) 0.0244(12) -0.0004(11) 0.0121(11) 0.0148(13)
C12 0.0280(14) 0.0424(15) 0.0271(12) 0.0058(11) 0.0121(11) 0.0093(12)
C13 0.0300(14) 0.0300(13) 0.0260(12) 0.0016(10) 0.0123(11) 0.0048(11)
C14 0.0241(14) 0.0422(15) 0.0202(11) -0.0003(11) 0.0050(10) 0.0094(11)
C15 0.0347(16) 0.0441(16) 0.0276(13) -0.0002(11) 0.0094(12) 0.0166(13)
C16 0.0422(17) 0.0550(18) 0.0268(13) -0.0031(12) 0.0133(12) 0.0206(14)
C17 0.0426(18) 0.0594(19) 0.0275(13) 0.0056(13) 0.0194(13) 0.0139(15)
C18 0.0323(15) 0.0452(16) 0.0271(13) 0.0050(12) 0.0093(11) 0.0086(13)
C19 0.0318(15) 0.0414(15) 0.0232(12) -0.0016(11) 0.0082(11) 0.0107(12)
C20 0.0253(13) 0.0233(12) 0.0183(10) 0.0027(9) 0.0087(10) 0.0056(10)
C21 0.0244(13) 0.0227(12) 0.0225(11) 0.0018(9) 0.0086(10) 0.0056(10)
C22 0.0232(13) 0.0230(12) 0.0196(10) 0.0030(9) 0.0112(10) 0.0010(10)
C23 0.0255(13) 0.0222(12) 0.0241(11) 0.0051(10) 0.0098(10) 0.0021(10)
C24 0.0286(14) 0.0221(12) 0.0306(12) 0.0061(10) 0.0092(11) 0.0017(10)
C25 0.0228(14) 0.0301(13) 0.0352(13) 0.0015(11) 0.0053(11) 0.0000(11)
C26 0.0225(14) 0.0385(15) 0.0396(14) 0.0060(12) 0.0079(12) 0.0080(12)
C27 0.0286(14) 0.0252(13) 0.0336(13) 0.0045(11) 0.0117(11) 0.0061(11)
C28 0.060(2) 0.0380(16) 0.0347(15) 0.0050(13) 0.0233(15) -0.0040(15)
C29 0.0293(16) 0.071(2) 0.0298(14) 0.0005(14) 0.0139(12) 0.0015(15)
C30 0.0428(18) 0.0561(19) 0.0376(15) 0.0003(14) 0.0163(14) 0.0179(15)
C31 0.0404(18) 0.0516(18) 0.0302(14) -0.0082(13) 0.0065(13) 0.0024(14)
C32 0.052(2) 0.0584(19) 0.0251(13) 0.0091(13) 0.0102(13) 0.0167(16)
C10' 0.0441(19) 0.0369(16) 0.0516(17) -0.0142(14) 0.0055(14) 0.0042(14)
C12' 0.0444(19) 0.086(2) 0.0366(15) 0.0064(16) 0.0266(15) 0.0126(17)
C16' 0.060(2) 0.067(2) 0.0377(16) -0.0117(15) 0.0083(15) 0.0331(18)
C18' 0.080(3) 0.063(2) 0.0502(19) 0.0212(17) 0.0341(19) 0.0108(19)

loop_
_atom_type_symbol
_atom_type_scat_dispersion_real
_atom_type_scat_dispersion_imag
_atom_type_scat_Cromer_Mann_a1
_atom_type_scat_Cromer_Mann_b1
_atom_type_scat_Cromer_Mann_a2
_atom_type_scat_Cromer_Mann_b2
_atom_type_scat_Cromer_Mann_a3
_atom_type_scat_Cromer_Mann_b3
_atom_type_scat_Cromer_Mann_a4
_atom_type_scat_Cromer_Mann_b4
_atom_type_scat_Cromer_Mann_c
_atom_type_scat_source
C 0.0033 0.0016 2.3100 20.8439 1.0200 10.2075 1.5886 0.5687 0.8650 51.6512 0.2156 'International Tables Vol C 4.2.6.8 and 6.1.1.4'
H 0.0000 0.0000 0.4930 10.5109 0.3229 26.1257 0.1402 3.1424 0.0408 57.7998 0.0030 'International Tables Vol C 4.2.6.8 and 6.1.1.4'
Fe 0.3463 0.8444 11.7695 4.7611 7.3573 0.3072 3.5222 15.3535 2.3045 76.8805 1.0369 'International Tables Vol C 4.2.6.8 and 6.1.1.4'
O 0.0106 0.0060 3.0485 13.2771 2.2868 5.7011 1.5463 0.3239 0.8670 32.9089 0.2508 'International Tables Vol C 4.2.6.8 and 6.1.1.4'

loop_
_geom_angle_atom_site_label_1
_geom_angle_atom_site_label_2
_geom_angle_atom_site_label_3
_geom_angle
_geom_angle_publ_flag
C23 Fe1 C24 40.97(9) yes
C23 Fe1 C25 68.45(10) yes
C24 Fe1 C25 40.42(10) yes
C23 Fe1 C26 68.78(10) yes
C24 Fe1 C26 68.31(10) yes
C25 Fe1 C26 40.34(10) yes
C23 Fe1 C27 41.40(9) yes
C24 Fe1 C27 68.90(9) yes
C25 Fe1 C27 68.14(10) yes
C26 Fe1 C27 40.47(10) yes
C23 Fe1 C28 122.49(10) yes
C24 Fe1 C28 159.09(11) yes
C25 Fe1 C28 158.88(12) yes
C26 Fe1 C28 122.77(12) yes
C27 Fe1 C28 107.08(11) yes
C23 Fe1 C29 108.85(10) yes
C24 Fe1 C29 123.79(11) yes
C25 Fe1 C29 158.90(12) yes
C26 Fe1 C29 160.00(12) yes
C27 Fe1 C29 124.62(11) yes
C23 Fe1 C30 124.75(10) yes
C24 Fe1 C30 108.80(10) yes
C25 Fe1 C30 122.89(11) yes
C26 Fe1 C30 157.38(12) yes
C27 Fe1 C30 161.38(11) yes
C23 Fe1 C31 160.83(11) yes
C24 Fe1 C31 123.83(11) yes
C25 Fe1 C31 107.37(11) yes
C26 Fe1 C31 120.98(11) yes
C27 Fe1 C31 156.19(11) yes
C23 Fe1 C32 157.63(11) yes
C24 Fe1 C32 159.11(11) yes
C25 Fe1 C32 122.38(12) yes
C26 Fe1 C32 105.90(11) yes
C27 Fe1 C32 120.57(11) yes
C28 Fe1 C29 40.50(12) yes
C28 Fe1 C30 68.10(12) yes
C29 Fe1 C30 40.20(12) yes
C28 Fe1 C31 68.21(12) yes
C29 Fe1 C31 67.90(12) yes
C30 Fe1 C31 40.58(12) yes
C28 Fe1 C32 40.85(12) yes
C29 Fe1 C32 68.33(12) yes
C30 Fe1 C32 68.38(12) yes
C31 Fe1 C32 40.56(12) yes
C5 O1 H1 104.2 no
C3 O2 H2 105.1 no
C12 O3 C12' 117.3(2) yes
C10 O4 C10' 116.59(19) yes
C18 O6 C18' 117.3(2) yes
C16 O7 C16' 118.1(2) yes
C2 C1 C8 126.5(2) yes
C2 C1 H11 116.7 no
C8 C1 H11 116.7 no
C1 C2 C3 122.0(2) yes
C1 C2 H21 119.0 no
C3 C2 H21 119.1 no
C2 C3 O2 116.95(19) yes
C2 C3 C4 121.7(2) yes
O2 C3 C4 121.3(2) yes
C3 C4 C5 117.8(2) yes
C3 C4 C20 119.61(19) yes
C5 C4 C20 122.6(2) yes
C4 C5 O1 120.2(2) yes
C4 C5 C6 123.8(2) yes
O1 C5 C6 115.8(2) yes
C5 C6 C7 121.3(2) yes
C5 C6 H61 119.3 no
C7 C6 H61 119.3 no
C6 C7 C14 128.0(2) yes
C6 C7 H71 115.9 no
C14 C7 H71 116.1 no
C1 C8 C9 121.5(2) yes
C1 C8 C13 118.6(2) yes
C9 C8 C13 119.9(2) yes
C8 C9 C10 118.7(2) yes
C8 C9 H91 120.7 no
C10 C9 H91 120.7 no
O4 C10 C9 123.8(2) yes
O4 C10 C11 114.3(2) yes
C9 C10 C11 121.9(2) yes
C10 C11 C12 118.7(2) yes
C10 C11 H111 120.7 no
C12 C11 H111 120.6 no
C11 C12 O3 124.4(2) yes
C11 C12 C13 120.7(2) yes
O3 C12 C13 114.9(2) yes
C12 C13 C8 120.0(2) yes
C12 C13 H131 120.0 no
C8 C13 H131 120.0 no
C7 C14 C15 117.8(2) yes
C7 C14 C19 122.0(2) yes
C15 C14 C19 120.2(2) yes
C14 C15 C16 119.0(2) yes
C14 C15 H151 120.4 no
C16 C15 H151 120.6 no
C15 C16 O7 124.4(3) yes
C15 C16 C17 120.9(2) yes
O7 C16 C17 114.7(2) yes
C16 C17 C18 119.9(2) yes
C16 C17 H171 120.0 no
C18 C17 H171 120.0 no
C17 C18 O6 124.6(2) yes
C17 C18 C19 120.1(2) yes
O6 C18 C19 115.3(2) yes
C18 C19 C14 119.8(2) yes
C18 C19 H191 120.1 no
C14 C19 H191 120.1 no
C4 C20 C21 125.9(2) yes
C4 C20 H201 117.0 no
C21 C20 H201 117.1 no
C20 C21 C22 121.0(2) yes
C20 C21 H211 119.5 no
C22 C21 H211 119.5 no
C21 C22 O5 120.8(2) yes
C21 C22 C23 118.0(2) yes
O5 C22 C23 121.2(2) yes
C22 C23 Fe1 121.77(15) yes
C22 C23 C24 124.5(2) yes
Fe1 C23 C24 69.46(13) yes
C22 C23 C27 128.2(2) yes
Fe1 C23 C27 69.33(13) yes
C24 C23 C27 107.0(2) yes
C23 C24 Fe1 69.56(12) yes
C23 C24 C25 108.2(2) yes
Fe1 C24 C25 70.16(14) yes
C23 C24 H241 125.9 no
Fe1 C24 H241 126.0 no
C25 C24 H241 125.9 no
C24 C25 Fe1 69.42(14) yes
C24 C25 C26 108.7(2) yes
Fe1 C25 C26 69.96(14) yes
C24 C25 H251 125.5 no
Fe1 C25 H251 126.7 no
C26 C25 H251 125.8 no
C25 C26 Fe1 69.71(15) yes
C25 C26 C27 108.1(2) yes
Fe1 C26 C27 69.35(14) yes
C25 C26 H261 125.9 no
Fe1 C26 H261 126.6 no
C27 C26 H261 126.0 no
C23 C27 C26 107.9(2) yes
C23 C27 Fe1 69.27(13) yes
C26 C27 Fe1 70.18(14) yes
C23 C27 H271 126.0 no
C26 C27 H271 126.0 no
Fe1 C27 H271 126.0 no
Fe1 C28 C29 69.86(15) yes
Fe1 C28 C32 69.37(15) yes
C29 C28 C32 107.7(3) yes
Fe1 C28 H281 126.1 no
C29 C28 H281 126.2 no
C32 C28 H281 126.1 no
C28 C29 Fe1 69.65(16) yes
C28 C29 C30 108.9(3) yes
Fe1 C29 C30 70.64(16) yes
C28 C29 H291 125.3 no
Fe1 C29 H291 125.8 no
C30 C29 H291 125.9 no
C29 C30 Fe1 69.16(16) yes
C29 C30 C31 107.3(3) yes
Fe1 C30 C31 69.22(16) yes
C29 C30 H301 126.4 no
Fe1 C30 H301 126.7 no
C31 C30 H301 126.2 no
C30 C31 Fe1 70.19(15) yes
C30 C31 C32 108.2(3) yes
Fe1 C31 C32 69.17(16) yes
C30 C31 H311 126.1 no
Fe1 C31 H311 126.3 no
C32 C31 H311 125.7 no
C28 C32 C31 107.8(3) yes
C28 C32 Fe1 69.77(15) yes
C31 C32 Fe1 70.27(15) yes
C28 C32 H321 125.9 no
C31 C32 H321 126.3 no
Fe1 C32 H321 125.7 no
O4 C10' H101' 109.6 no
O4 C10' H102' 109.5 no
H101' C10' H102' 109.5 no
O4 C10' H103' 109.4 no
H101' C10' H103' 109.5 no
H102' C10' H103' 109.3 no
O3 C12' H121' 109.5 no
O3 C12' H122' 109.5 no
H121' C12' H122' 109.3 no
O3 C12' H123' 109.6 no
H121' C12' H123' 109.5 no
H122' C12' H123' 109.5 no
O7 C16' H161' 109.7 no
O7 C16' H162' 109.5 no
H161' C16' H162' 109.5 no
O7 C16' H163' 109.5 no
H161' C16' H163' 109.5 no
H162' C16' H163' 109.2 no
O6 C18' H181' 109.3 no
O6 C18' H182' 109.7 no
H181' C18' H182' 109.4 no
O6 C18' H183' 109.5 no
H181' C18' H183' 109.2 no
H182' C18' H183' 109.7 no
O1 H1 H2 144.8 no
H1 H2 O2 141.0 no

loop_
_geom_bond_atom_site_label_1
_geom_bond_atom_site_label_2
_geom_bond_distance
_geom_bond_publ_flag
Fe1 C23 2.055(2) yes
Fe1 C24 2.053(2) yes
Fe1 C25 2.063(2) yes
Fe1 C26 2.067(3) yes
Fe1 C27 2.056(2) yes
Fe1 C28 2.052(3) yes
Fe1 C29 2.055(3) yes
Fe1 C30 2.074(3) yes
Fe1 C31 2.061(3) yes
Fe1 C32 2.047(3) yes
O1 C5 1.313(3) yes
O1 H1 0.921 no
O2 C3 1.298(3) yes
O2 H2 0.927 no
O3 C12 1.383(3) yes
O3 C12' 1.433(3) yes
O4 C10 1.389(3) yes
O4 C10' 1.441(4) yes
O5 C22 1.239(3) yes
O6 C18 1.374(3) yes
O6 C18' 1.435(3) yes
O7 C16 1.383(3) yes
O7 C16' 1.412(4) yes
C1 C2 1.345(3) yes
C1 C8 1.474(3) yes
C1 H11 0.951 no
C2 C3 1.477(3) yes
C2 H21 0.951 no
C3 C4 1.435(3) yes
C4 C5 1.428(3) yes
C4 C20 1.482(3) yes
C5 C6 1.476(3) yes
C6 C7 1.341(3) yes
C6 H61 0.951 no
C7 C14 1.484(3) yes
C7 H71 0.949 no
C8 C9 1.417(3) yes
C8 C13 1.400(3) yes
C9 C10 1.388(3) yes
C9 H91 0.951 no
C10 C11 1.408(4) yes
C11 C12 1.386(4) yes
C11 H111 0.951 no
C12 C13 1.403(3) yes
C13 H131 0.951 no
C14 C15 1.410(3) yes
C14 C19 1.397(4) yes
C15 C16 1.394(4) yes
C15 H151 0.950 no
C16 C17 1.405(4) yes
C17 C18 1.379(4) yes
C17 H171 0.949 no
C18 C19 1.411(3) yes
C19 H191 0.949 no
C20 C21 1.352(3) yes
C20 H201 0.951 no
C21 C22 1.489(3) yes
C21 H211 0.949 no
C22 C23 1.482(3) yes
C23 C24 1.438(3) yes
C23 C27 1.453(3) yes
C24 C25 1.422(3) yes
C24 H241 0.951 no
C25 C26 1.424(3) yes
C25 H251 0.952 no
C26 C27 1.426(4) yes
C26 H261 0.953 no
C27 H271 0.952 no
C28 C29 1.421(4) yes
C28 C32 1.430(4) yes
C28 H281 0.952 no
C29 C30 1.419(4) yes
C29 H291 0.952 no
C30 C31 1.434(4) yes
C30 H301 0.956 no
C31 C32 1.424(4) yes
C31 H311 0.954 no
C32 H321 0.952 no
C10' H101' 0.948 no
C10' H102' 0.951 no
C10' H103' 0.951 no
C12' H121' 0.952 no
C12' H122' 0.951 no
C12' H123' 0.949 no
C16' H161' 0.948 no
C16' H162' 0.951 no
C16' H163' 0.952 no
C18' H181' 0.953 no
C18' H182' 0.947 no
C18' H183' 0.950 no
H1 H2 0.749 no
